data_4130198
loop_
_publ_author_name
'Kiyota, Yasuhiro'
'Kadoya, Tomofumi'
'Yamamoto, Kaoru'
'Iijima, Kodai'
'Higashino, Toshiki'
'Kawamoto, Tadashi'
'Takimiya, Kazuo'
'Mori, Takehiko'

_publ_section_title
;
 Benzothienobenzothiophene-Based Molecular Conductors: High Conductivity,
 Large Thermoelectric Power Factor, and One-Dimensional Instability.
;
_journal_issue 11
_journal_name_full 'Journal of the American Chemical Society'
_journal_page_first 3920
_journal_page_last 3925
_journal_paper_doi 10.1021/jacs.6b01213
_journal_volume 138
_journal_year 2016
_chemical_formula_moiety 'C28 H16 F6 S4 Ta'
_chemical_formula_sum 'C28 H16 F6 S4 Ta'
_chemical_formula_weight 775.61
_space_group_IT_number 114
_space_group_name_Hall 'P -4 2n'
_space_group_name_H-M_alt 'P -4 21 c'
_symmetry_cell_setting tetragonal
_symmetry_Int_Tables_number 114
_symmetry_space_group_name_Hall 'P -4 2n'
_symmetry_space_group_name_H-M 'P -4 21 c'
_atom_sites_solution_hydrogens geom
_atom_sites_solution_primary direct
_atom_sites_solution_secondary difmap
_cell_angle_alpha 90.0000
_cell_angle_beta 90.0000
_cell_angle_gamma 90.0000
_cell_formula_units_Z 2
_cell_length_a 13.763(3)
_cell_length_b 13.763(3)
_cell_length_c 6.746(4)
_cell_measurement_reflns_used 20
_cell_measurement_temperature 298
_cell_measurement_theta_max 14.81
_cell_measurement_theta_min 14.09
_cell_volume 1277.8(9)
_computing_cell_refinement WinAFC
_computing_data_collection WinAFC
_computing_data_reduction WinAFC
_computing_molecular_graphics 'CrystalStructure 4.0'
_computing_publication_material 'CrystalStructure 4.0 (Rigaku, 2010)'
_computing_structure_refinement 'SHELXL97 (Sheldrick, 2008)'
_computing_structure_solution 'Il Milione (Burla, et al., 2007)'
_diffrn_ambient_temperature 298
_diffrn_measured_fraction_theta_full 0.999
_diffrn_measured_fraction_theta_max 0.999
_diffrn_measurement_device_type 'Rigaku AFC7R'
_diffrn_measurement_method \w-2\q
_diffrn_radiation_type 'Mo K\a'
_diffrn_radiation_wavelength 0.71069
_diffrn_reflns_av_R_equivalents 0.0336
_diffrn_reflns_limit_h_max 19
_diffrn_reflns_limit_h_min -10
_diffrn_reflns_limit_k_max 13
_diffrn_reflns_limit_k_min 0
_diffrn_reflns_limit_l_max 4
_diffrn_reflns_limit_l_min -9
_diffrn_reflns_number 1471
_diffrn_reflns_theta_full 29.99
_diffrn_reflns_theta_max 29.99
_diffrn_standards_decay_% -1.132
_diffrn_standards_interval_count 150
_diffrn_standards_number 3
_exptl_absorpt_coefficient_mu 4.684
_exptl_absorpt_correction_T_max 0.392
_exptl_absorpt_correction_T_min 0.362
_exptl_absorpt_correction_type psi-scan
_exptl_absorpt_process_details '(North, Phillips & Mathews, 1968)'
_exptl_crystal_colour colorless
_exptl_crystal_density_diffrn 2.016
_exptl_crystal_density_method 'not measured'
_exptl_crystal_description prismatic
_exptl_crystal_F_000 750.00
_exptl_crystal_size_max 0.200
_exptl_crystal_size_mid 0.200
_exptl_crystal_size_min 0.200
_refine_diff_density_max 1.210
_refine_diff_density_min -1.220
_refine_ls_abs_structure_details 'Flack, H. D. (1983), Acta Cryst. A39, 876-881.  89 Friedel Pairs'
_refine_ls_abs_structure_Flack 0.96(5)
_refine_ls_extinction_method none
_refine_ls_goodness_of_fit_ref 1.019
_refine_ls_hydrogen_treatment constr
_refine_ls_number_parameters 89
_refine_ls_number_reflns 1169
_refine_ls_number_restraints 0
_refine_ls_R_factor_gt 0.0478
_refine_ls_shift/su_max 0.000
_refine_ls_structure_factor_coef Fsqd
_refine_ls_weighting_details 'w = 1/[\s^2^(Fo^2^)+(0.0817P)^2^+0.0000P] where P=(Fo^2^+2Fc^2^)/3'
_refine_ls_weighting_scheme calc
_refine_ls_wR_factor_ref 0.1459
_reflns_number_gt 707
_reflns_number_total 1169
_reflns_threshold_expression F^2^>2.0\s(F^2^)
_cod_data_source_file ja6b01213_si_009.cif
_cod_data_source_block
;
;
_cod_original_cell_volume 1277.9(8)
_cod_database_code 4130198

loop_
_symmetry_equiv_pos_site_id
_symmetry_equiv_pos_as_xyz
1 +X,+Y,+Z
2 +Y,-X,-Z
3 -X,-Y,+Z
4 -Y,+X,-Z
5 1/2-X,1/2+Y,1/2-Z
6 1/2-Y,1/2-X,1/2+Z
7 1/2+X,1/2-Y,1/2-Z
8 1/2+Y,1/2+X,1/2+Z

loop_
_atom_site_label
_atom_site_type_symbol
_atom_site_fract_x
_atom_site_fract_y
_atom_site_fract_z
_atom_site_U_iso_or_equiv
_atom_site_adp_type
_atom_site_occupancy
_atom_site_symmetry_multiplicity
_atom_site_calc_flag
_atom_site_refinement_flags
Ta1 Ta 1.0000 0.0000 0.0000 0.0424(3) Uani 1.0 2 d .
S1 S 1.0393(3) 0.3531(2) 0.0949(5) 0.0368(7) Uani 1.0 8 d .
F1 F 1.0390(6) 0.1296(6) 0.0030(17) 0.091(4) Uani 1.0 8 d .
F2 F 1.0000 0.0000 -0.275(2) 0.133(8) Uani 1.0 4 d .
C1 C 0.8501(10) 0.2797(9) 0.0958(18) 0.042(3) Uani 1.0 8 d .
C2 C 0.7499(12) 0.2981(11) 0.095(3) 0.050(4) Uani 1.0 8 d .
C3 C 0.7136(9) 0.3929(10) 0.094(2) 0.045(3) Uani 1.0 8 d .
C4 C 0.7749(8) 0.4712(9) 0.095(2) 0.039(3) Uani 1.0 8 d .
C5 C 0.8757(8) 0.4536(9) 0.0974(17) 0.033(3) Uani 1.0 8 d .
C6 C 0.9129(9) 0.3570(9) 0.0922(19) 0.036(3) Uani 1.0 8 d .
C7 C 1.0459(8) 0.4789(7) 0.0993(16) 0.034(3) Uani 1.0 8 d .
H1 H 0.8735 0.2163 0.0986 0.0504 Uiso 1.0 8 calc R
H2 H 0.7067 0.2461 0.0955 0.0604 Uiso 1.0 8 calc R
H3 H 0.6468 0.4030 0.0924 0.0546 Uiso 1.0 8 calc R
H4 H 0.7507 0.5343 0.0945 0.0465 Uiso 1.0 8 calc R

loop_
_atom_site_aniso_label
_atom_site_aniso_U_11
_atom_site_aniso_U_22
_atom_site_aniso_U_33
_atom_site_aniso_U_12
_atom_site_aniso_U_13
_atom_site_aniso_U_23
Ta1 0.0361(3) 0.0361(3) 0.0550(6) 0.0000 0.0000 0.0000
S1 0.0391(15) 0.0343(15) 0.0370(15) 0.0069(13) 0.0005(16) -0.0017(16)
F1 0.050(4) 0.047(5) 0.176(11) -0.005(4) 0.011(6) -0.006(7)
F2 0.18(2) 0.145(17) 0.069(9) -0.04(5) 0.0000 0.0000
C1 0.052(8) 0.035(6) 0.038(7) -0.005(6) 0.001(7) 0.001(6)
C2 0.059(9) 0.054(9) 0.038(7) -0.014(7) -0.007(8) 0.007(8)
C3 0.037(7) 0.065(9) 0.034(7) -0.003(6) 0.006(7) -0.006(8)
C4 0.038(6) 0.043(7) 0.036(6) 0.001(5) -0.003(6) -0.007(6)
C5 0.037(6) 0.040(7) 0.023(5) 0.003(5) -0.005(6) -0.002(6)
C6 0.039(6) 0.042(7) 0.026(6) -0.003(6) 0.006(6) 0.009(7)
C7 0.048(7) 0.030(7) 0.024(5) 0.007(5) 0.003(6) -0.003(5)

loop_
_atom_type_symbol
_atom_type_description
_atom_type_scat_dispersion_real
_atom_type_scat_dispersion_imag
_atom_type_scat_source
S S 0.1246 0.1234
;
International Tables for Crystallography
(1992, Vol. C, Tables 4.2.6.8 and 6.1.1.4)
;
C C 0.0033 0.0016
;
International Tables for Crystallography
(1992, Vol. C, Tables 4.2.6.8 and 6.1.1.4)
;
H H 0.0000 0.0000
;
International Tables for Crystallography
(1992, Vol. C, Table 6.1.1.4)
;
Ta Ta -0.7052 6.5227
;
International Tables for Crystallography
(1992, Vol. C, Tables 4.2.6.8 and 6.1.1.4)
;
F F 0.0171 0.0103
;
International Tables for Crystallography
(1992, Vol. C, Tables 4.2.6.8 and 6.1.1.4)
;

loop_
_geom_angle_atom_site_label_1
_geom_angle_atom_site_label_2
_geom_angle_atom_site_label_3
_geom_angle
_geom_angle_publ_flag
_geom_angle_site_symmetry_1
_geom_angle_site_symmetry_3
F1 Ta1 F1 90.0(4) yes . 2_665
F1 Ta1 F1 178.8(5) yes . 3_755
F1 Ta1 F1 90.0(4) yes . 4_645
F1 Ta1 F2 90.6(4) yes . .
F1 Ta1 F2 89.4(4) yes . 2_665
F1 Ta1 F1 90.0(4) yes 2_665 3_755
F1 Ta1 F1 178.8(5) yes 2_665 4_645
F1 Ta1 F2 89.4(4) yes 2_665 .
F1 Ta1 F2 90.6(4) yes 2_665 2_665
F1 Ta1 F1 90.0(4) yes 3_755 4_645
F1 Ta1 F2 90.6(4) yes 3_755 .
F1 Ta1 F2 89.4(4) yes 3_755 2_665
F1 Ta1 F2 89.4(4) yes 4_645 .
F1 Ta1 F2 90.6(4) yes 4_645 2_665
F2 Ta1 F2 180.000 yes . 2_665
C6 S1 C7 91.2(6) yes . .
C2 C1 C6 118.7(12) yes . .
C1 C2 C3 121.4(13) yes . .
C2 C3 C4 121.0(12) yes . .
C3 C4 C5 118.1(11) yes . .
C4 C5 C6 121.0(11) yes . .
C4 C5 C7 129.3(11) yes . 3_765
C6 C5 C7 109.7(10) yes . 3_765
S1 C6 C1 127.3(10) yes . .
S1 C6 C5 112.8(9) yes . .
C1 C6 C5 119.8(11) yes . .
S1 C7 C5 133.7(9) yes . 3_765
S1 C7 C7 111.6(8) yes . 3_765
C5 C7 C7 114.6(9) yes 3_765 3_765
C2 C1 H1 120.663 no . .
C6 C1 H1 120.663 no . .
C1 C2 H2 119.310 no . .
C3 C2 H2 119.320 no . .
C2 C3 H3 119.499 no . .
C4 C3 H3 119.511 no . .
C3 C4 H4 120.948 no . .
C5 C4 H4 120.935 no . .

loop_
_geom_bond_atom_site_label_1
_geom_bond_atom_site_label_2
_geom_bond_distance
_geom_bond_publ_flag
_geom_bond_site_symmetry_2
Ta1 F1 1.863(8) yes .
Ta1 F1 1.863(8) yes 2_665
Ta1 F1 1.863(8) yes 3_755
Ta1 F1 1.863(8) yes 4_645
Ta1 F2 1.855(14) yes .
Ta1 F2 1.855(14) yes 2_665
S1 C6 1.740(12) yes .
S1 C7 1.735(10) yes .
C1 C2 1.40(2) yes .
C1 C6 1.371(18) yes .
C2 C3 1.40(2) yes .
C3 C4 1.368(18) yes .
C4 C5 1.409(16) yes .
C5 C6 1.425(17) yes .
C5 C7 1.424(16) yes 3_765
C7 C7 1.391(15) yes 3_765
C1 H1 0.930 no .
C2 H2 0.930 no .
C3 H3 0.930 no .
C4 H4 0.930 no .

loop_
_geom_contact_atom_site_label_1
_geom_contact_atom_site_label_2
_geom_contact_distance
_geom_contact_publ_flag
_geom_contact_site_symmetry_2
S1 C4 3.520(12) no 3_765
C1 C4 2.833(17) no .
C2 C5 2.752(19) no .
C3 C6 2.788(17) no .
S1 F1 3.137(9) no .
S1 C5 3.571(12) no 8_544
F1 S1 3.137(9) no .
F1 C1 3.379(16) no .
F1 C1 3.390(15) no 2_665
F1 C4 3.527(17) no 8_544
F2 F2 3.04(2) no 2_664
F2 C3 3.405(13) no 6_654
F2 C3 3.405(13) no 8_544
C1 F1 3.379(16) no .
C1 F1 3.390(15) no 4_645
C1 C2 3.48(2) no 8_544
C1 C2 3.47(2) no 8_545
C1 C3 3.555(18) no 8_544
C1 C3 3.532(18) no 8_545
C2 C1 3.47(2) no 8_544
C2 C1 3.48(2) no 8_545
C2 C2 3.50(2) no 8_544
C2 C2 3.50(2) no 8_545
C3 F2 3.405(13) no 6_565
C3 C1 3.532(18) no 8_544
C3 C1 3.555(18) no 8_545
C4 F1 3.527(17) no 8_545
C5 S1 3.571(12) no 8_545
C5 C6 3.463(17) no 8_544
C5 C6 3.395(17) no 8_545
C6 C5 3.395(17) no 8_544
C6 C5 3.463(17) no 8_545
C6 C6 3.545(18) no 8_544
C6 C6 3.545(18) no 8_545
C7 C7 3.408(16) no 6_664
C7 C7 3.408(16) no 6_665
S1 H1 2.9583 no .
S1 H4 3.2801 no 3_765
C1 H3 3.2732 no .
C2 H4 3.2510 no .
C3 H1 3.2797 no .
C4 H2 3.2369 no .
C5 H1 3.2656 no .
C5 H3 3.2269 no .
C6 H2 3.2227 no .
C6 H4 3.3086 no .
C7 H4 2.8058 no 3_765
H1 H2 2.3324 no .
H2 H3 2.3109 no .
H3 H4 2.3048 no .
Ta1 H1 3.5122 no .
Ta1 H1 3.5122 no 2_665
Ta1 H1 3.5122 no 3_755
Ta1 H1 3.5122 no 4_645
S1 H2 3.2293 no 2_665
S1 H2 3.3964 no 7_555
F1 H1 2.6512 no .
F1 H1 2.5346 no 2_665
F1 H3 3.1388 no 7_555
F1 H3 3.3516 no 8_544
F1 H4 3.2206 no 8_544
F2 H3 3.2324 no 5_644
F2 H3 2.5813 no 6_654
F2 H3 3.2324 no 7_554
F2 H3 2.5813 no 8_544
F2 H4 3.5915 no 6_654
F2 H4 3.5915 no 8_544
C2 H1 3.5374 no 8_544
C2 H1 3.5812 no 8_545
C2 H2 3.5984 no 8_544
C2 H4 3.2999 no 2_565
C3 H1 3.3532 no 8_544
C3 H1 3.4148 no 8_545
C3 H4 3.4072 no 2_565
C4 H2 3.4985 no 4_655
H1 Ta1 3.5122 no .
H1 F1 2.6512 no .
H1 F1 2.5346 no 4_645
H1 C2 3.5812 no 8_544
H1 C2 3.5374 no 8_545
H1 C3 3.4148 no 8_544
H1 C3 3.3532 no 8_545
H1 H3 3.5695 no 8_544
H1 H3 3.4901 no 8_545
H2 S1 3.2293 no 4_645
H2 S1 3.3964 no 7_455
H2 C2 3.5984 no 8_545
H2 C4 3.4985 no 2_565
H2 H2 3.4595 no 8_544
H2 H2 3.4595 no 8_545
H2 H4 2.6968 no 2_565
H3 F1 3.1388 no 7_455
H3 F1 3.3516 no 8_545
H3 F2 3.2324 no 5_654
H3 F2 2.5813 no 6_565
H3 H1 3.4901 no 8_544
H3 H1 3.5695 no 8_545
H3 H4 2.9079 no 2_565
H4 F1 3.2206 no 8_545
H4 F2 3.5915 no 6_565
H4 C2 3.2999 no 4_655
H4 C3 3.4072 no 4_655
H4 H2 2.6968 no 4_655
H4 H3 2.9079 no 4_655

loop_
_geom_torsion_atom_site_label_1
_geom_torsion_atom_site_label_2
_geom_torsion_atom_site_label_3
_geom_torsion_atom_site_label_4
_geom_torsion
_geom_torsion_publ_flag
_geom_torsion_site_symmetry_1
_geom_torsion_site_symmetry_3
_geom_torsion_site_symmetry_4
C6 S1 C7 C5 -177.7(11) no . . 3_765
C6 S1 C7 C7 0.2(8) no . . 3_765
C7 S1 C6 C1 -177.3(10) no . . .
C7 S1 C6 C5 -0.8(9) no . . .
C2 C1 C6 S1 179.3(11) no . . .
C2 C1 C6 C5 2.9(18) no . . .
C6 C1 C2 C3 -1.0(19) no . . .
C1 C2 C3 C4 -1(2) no . . .
C2 C3 C4 C5 0.1(19) no . . .
C3 C4 C5 C6 1.9(18) no . . .
C3 C4 C5 C7 -179.9(11) no . . 3_765
C4 C5 C6 S1 179.7(10) no . . .
C4 C5 C6 C1 -3.5(17) no . . .
C4 C5 C7 S1 -2(2) no . 3_765 3_765
C4 C5 C7 C7 -179.4(11) no . 3_765 .
C6 C5 C7 S1 176.8(10) no . 3_765 3_765
C6 C5 C7 C7 -1.0(14) no . 3_765 .
C7 C5 C6 S1 1.1(13) no 3_765 . .
C7 C5 C6 C1 178.0(10) no 3_765 . .
S1 C7 C7 S1 -177.9(6) no . 3_765 3_765
S1 C7 C7 C5 0.5(12) no . 3_765 .
C5 C7 C7 S1 0.5(13) no 3_765 3_765 3_765
C5 C7 C7 C5 178.8(9) no 3_765 3_765 .
